data_2205355
loop_
_publ_author_name
'Wu, Jian-Yi'
'Xie, Lin-Ming'
'He, Hong-Yin'
'Zhou, Xia'
'Zhu, Long-Guan'

_publ_section_title
;
 Aqua(1,10-phenanthroline)(thiodiglycolato)cobalt(II)
;
_journal_issue 3
_journal_name_full 'Acta Crystallographica Section E'
_journal_page_first m568
_journal_page_last m570
_journal_paper_doi 10.1107/S1600536805005076
_journal_volume 61
_journal_year 2005
_chemical_formula_iupac '[Co (C4 H4 O4 S) (C12 H8 N2) (H2 O)]'
_chemical_formula_moiety 'C16 H14 Co N2 O5 S'
_chemical_formula_sum 'C16 H14 Co N2 O5 S'
_chemical_formula_weight 405.28
_chemical_name_systematic
;
Aqua(1,10-phenanthroline)(thiodiglycolato)cobalt(II)
;
_space_group_IT_number 14
_symmetry_cell_setting monoclinic
_symmetry_space_group_name_Hall '-P 2yn'
_symmetry_space_group_name_H-M 'P 1 21/n 1'
_atom_sites_solution_hydrogens geom
_atom_sites_solution_primary direct
_atom_sites_solution_secondary difmap
_audit_creation_method SHELXL-97
_cell_angle_alpha 90.00
_cell_angle_beta 113.4200(10)
_cell_angle_gamma 90.00
_cell_formula_units_Z 4
_cell_length_a 8.0127(9)
_cell_length_b 22.524(3)
_cell_length_c 9.7330(10)
_cell_measurement_reflns_used 3581
_cell_measurement_temperature 295(2)
_cell_measurement_theta_max 24.7
_cell_measurement_theta_min 2.8
_cell_volume 1611.9(3)
_computing_cell_refinement 'SAINT (Bruker, 2002)'
_computing_data_collection 'SMART (Bruker, 2002)'
_computing_data_reduction SAINT
_computing_molecular_graphics 'ORTEP-3 for Windows (Farrugia, 1997)'
_computing_publication_material 'WinGX (Farrugia, 1999)'
_computing_structure_refinement 'SHELXL97 (Sheldrick, 1997)'
_computing_structure_solution 'SHELXS97 (Sheldrick, 1997)'
_diffrn_ambient_temperature 295(2)
_diffrn_measured_fraction_theta_full 0.995
_diffrn_measured_fraction_theta_max 0.995
_diffrn_measurement_device_type 'Bruker APEX area-detector'
_diffrn_measurement_method '\f and \w'
_diffrn_radiation_monochromator graphite
_diffrn_radiation_source 'fine-focus sealed tube'
_diffrn_radiation_type MoK\a
_diffrn_radiation_wavelength 0.71073
_diffrn_reflns_av_R_equivalents 0.0499
_diffrn_reflns_av_sigmaI/netI 0.0429
_diffrn_reflns_limit_h_max 10
_diffrn_reflns_limit_h_min -10
_diffrn_reflns_limit_k_max 29
_diffrn_reflns_limit_k_min -29
_diffrn_reflns_limit_l_max 12
_diffrn_reflns_limit_l_min -12
_diffrn_reflns_number 18142
_diffrn_reflns_theta_full 27.50
_diffrn_reflns_theta_max 27.50
_diffrn_reflns_theta_min 1.81
_diffrn_standards_number 0
_exptl_absorpt_coefficient_mu 1.225
_exptl_absorpt_correction_T_max 0.898
_exptl_absorpt_correction_T_min 0.784
_exptl_absorpt_correction_type multi-scan
_exptl_absorpt_process_details '(SADABS; Bruker, 2002)'
_exptl_crystal_colour blue
_exptl_crystal_density_diffrn 1.670
_exptl_crystal_density_method 'not measured'
_exptl_crystal_description block
_exptl_crystal_F_000 828
_exptl_crystal_size_max 0.14
_exptl_crystal_size_mid 0.14
_exptl_crystal_size_min 0.09
_refine_diff_density_max 0.384
_refine_diff_density_min -0.269
_refine_ls_extinction_method none
_refine_ls_goodness_of_fit_ref 1.017
_refine_ls_hydrogen_treatment mixed
_refine_ls_matrix_type full
_refine_ls_number_parameters 232
_refine_ls_number_reflns 3688
_refine_ls_number_restraints 2
_refine_ls_restrained_S_all 1.017
_refine_ls_R_factor_all 0.0510
_refine_ls_R_factor_gt 0.0375
_refine_ls_shift/su_max 0.001
_refine_ls_shift/su_mean 0.000
_refine_ls_structure_factor_coef Fsqd
_refine_ls_weighting_details 'calc w = 1/[\s^2^(Fo^2^)+(0.0432P)^2^+0.4148P] where P = (Fo^2^+2Fc^2^)/3'
_refine_ls_weighting_scheme calc
_refine_ls_wR_factor_gt 0.0852
_refine_ls_wR_factor_ref 0.0913
_reflns_number_gt 2997
_reflns_number_total 3688
_reflns_threshold_expression I>2\s(I)
_cod_data_source_file rz6052.cif
_cod_data_source_block I
_cod_original_sg_symbol_H-M 'P 21/n'
_cod_database_code 2205355
_cod_database_fobs_code 2205355

loop_
_symmetry_equiv_pos_as_xyz
'x, y, z'
'x+1/2, -y+1/2, z+1/2'
'-x, -y, -z'
'-x-1/2, y-1/2, -z-1/2'

loop_
_atom_site_label
_atom_site_fract_x
_atom_site_fract_y
_atom_site_fract_z
_atom_site_U_iso_or_equiv
_atom_site_adp_type
_atom_site_calc_flag
_atom_site_refinement_flags
_atom_site_occupancy
_atom_site_type_symbol
Co1 0.44105(4) 0.657445(13) 0.73224(3) 0.02600(10) Uani d . 1 Co
S1 0.49229(8) 0.71389(3) 0.52895(7) 0.0307(2) Uani d . 1 S
O1 0.5329(2) 0.73547(7) 0.84119(18) 0.0353(4) Uani d . 1 O
O2 0.5421(3) 0.83347(8) 0.8371(2) 0.0545(6) Uani d . 1 O
O3 0.6934(2) 0.62578(8) 0.7685(2) 0.0397(4) Uani d . 1 O
O4 0.9588(3) 0.63361(10) 0.7525(3) 0.0566(6) Uani d . 1 O
O1W 0.1734(2) 0.68777(9) 0.6415(2) 0.0387(4) Uani d D 1 O
H1W1 0.123(4) 0.6839(13) 0.5480(10) 0.050 Uiso d D 1 H
H1W2 0.104(3) 0.6705(11) 0.676(3) 0.050 Uiso d D 1 H
N1 0.4044(3) 0.62143(8) 0.9190(2) 0.0276(4) Uani d . 1 N
N2 0.3401(3) 0.57003(9) 0.6543(2) 0.0316(4) Uani d . 1 N
C1 0.4337(4) 0.64808(11) 1.0481(3) 0.0363(6) Uani d . 1 C
H1 0.4873 0.6855 1.0660 0.044 Uiso calc R 1 H
C2 0.3871(4) 0.62209(13) 1.1578(3) 0.0474(7) Uani d . 1 C
H2 0.4075 0.6423 1.2464 0.057 Uiso calc R 1 H
C3 0.3116(4) 0.56696(13) 1.1348(3) 0.0462(7) Uani d . 1 C
H3 0.2801 0.5494 1.2076 0.055 Uiso calc R 1 H
C4 0.2813(3) 0.53677(11) 1.0015(3) 0.0347(6) Uani d . 1 C
C5 0.2045(4) 0.47843(12) 0.9680(3) 0.0448(7) Uani d . 1 C
H5 0.1744 0.4584 1.0385 0.054 Uiso calc R 1 H
C6 0.1753(4) 0.45217(12) 0.8360(3) 0.0433(7) Uani d . 1 C
H6 0.1244 0.4144 0.8164 0.052 Uiso calc R 1 H
C7 0.2214(3) 0.48165(10) 0.7249(3) 0.0332(5) Uani d . 1 C
C8 0.1943(4) 0.45607(12) 0.5857(3) 0.0438(7) Uani d . 1 C
H8 0.1450 0.4182 0.5615 0.053 Uiso calc R 1 H
C9 0.2411(4) 0.48749(12) 0.4870(3) 0.0473(7) Uani d . 1 C
H9 0.2260 0.4710 0.3951 0.057 Uiso calc R 1 H
C10 0.3122(4) 0.54466(12) 0.5248(3) 0.0433(7) Uani d . 1 C
H10 0.3413 0.5659 0.4553 0.052 Uiso calc R 1 H
C11 0.2966(3) 0.53850(10) 0.7548(2) 0.0271(5) Uani d . 1 C
C12 0.3293(3) 0.56654(10) 0.8958(2) 0.0271(5) Uani d . 1 C
C13 0.5170(3) 0.78437(10) 0.7742(3) 0.0315(5) Uani d . 1 C
C14 0.4632(4) 0.78457(10) 0.6054(3) 0.0339(6) Uani d . 1 C
H14A 0.5353 0.8142 0.5816 0.041 Uiso calc R 1 H
H14B 0.3366 0.7963 0.5568 0.041 Uiso calc R 1 H
C15 0.7362(3) 0.70339(12) 0.6152(3) 0.0387(6) Uani d . 1 C
H15A 0.7808 0.6990 0.5366 0.046 Uiso calc R 1 H
H15B 0.7909 0.7390 0.6712 0.046 Uiso calc R 1 H
C16 0.8008(3) 0.65008(11) 0.7203(3) 0.0326(5) Uani d . 1 C

loop_
_atom_site_aniso_label
_atom_site_aniso_U_11
_atom_site_aniso_U_22
_atom_site_aniso_U_33
_atom_site_aniso_U_12
_atom_site_aniso_U_13
_atom_site_aniso_U_23
Co1 0.02576(18) 0.02661(18) 0.02795(18) -0.00360(12) 0.01311(14) -0.00112(13)
S1 0.0311(3) 0.0337(3) 0.0279(3) -0.0011(2) 0.0121(3) -0.0002(2)
O1 0.0444(10) 0.0290(9) 0.0273(9) -0.0062(8) 0.0088(8) -0.0015(7)
O2 0.0804(16) 0.0294(10) 0.0393(11) 0.0079(10) 0.0085(11) -0.0037(8)
O3 0.0327(10) 0.0391(10) 0.0543(12) 0.0058(8) 0.0247(9) 0.0179(9)
O4 0.0317(11) 0.0696(14) 0.0757(15) 0.0152(10) 0.0292(11) 0.0302(12)
O1W 0.0279(9) 0.0537(12) 0.0348(10) -0.0003(8) 0.0129(8) 0.0060(9)
N1 0.0279(10) 0.0274(10) 0.0283(10) 0.0002(8) 0.0119(9) -0.0016(8)
N2 0.0363(11) 0.0325(11) 0.0309(11) -0.0055(9) 0.0186(9) -0.0045(9)
C1 0.0430(15) 0.0345(13) 0.0305(13) 0.0010(11) 0.0136(12) -0.0050(11)
C2 0.063(2) 0.0507(17) 0.0313(15) 0.0040(14) 0.0218(14) -0.0041(12)
C3 0.0597(18) 0.0545(18) 0.0316(14) 0.0030(14) 0.0259(14) 0.0098(13)
C4 0.0361(13) 0.0385(14) 0.0315(13) 0.0015(11) 0.0156(11) 0.0080(11)
C5 0.0541(17) 0.0371(15) 0.0455(16) -0.0028(13) 0.0223(14) 0.0140(13)
C6 0.0472(16) 0.0284(13) 0.0551(18) -0.0058(11) 0.0213(14) 0.0062(12)
C7 0.0319(13) 0.0280(12) 0.0385(14) 0.0003(10) 0.0125(11) 0.0002(10)
C8 0.0463(16) 0.0307(14) 0.0496(17) -0.0054(12) 0.0138(14) -0.0113(12)
C9 0.0575(19) 0.0450(16) 0.0395(16) -0.0077(14) 0.0194(14) -0.0173(13)
C10 0.0549(17) 0.0459(16) 0.0349(14) -0.0084(13) 0.0240(13) -0.0078(12)
C11 0.0244(11) 0.0298(12) 0.0283(12) 0.0019(9) 0.0119(10) 0.0008(10)
C12 0.0233(11) 0.0297(12) 0.0282(12) 0.0033(9) 0.0102(10) 0.0026(9)
C13 0.0277(12) 0.0291(13) 0.0309(13) 0.0023(10) 0.0044(10) -0.0001(10)
C14 0.0359(14) 0.0292(13) 0.0331(13) 0.0048(10) 0.0101(11) 0.0033(10)
C15 0.0305(13) 0.0399(14) 0.0536(17) 0.0034(11) 0.0251(13) 0.0115(12)
C16 0.0321(13) 0.0320(13) 0.0364(14) -0.0001(10) 0.0164(11) 0.0020(11)

loop_
_atom_type_symbol
_atom_type_description
_atom_type_scat_dispersion_real
_atom_type_scat_dispersion_imag
_atom_type_scat_source
C C 0.0033 0.0016 'International Tables Vol C Tables 4.2.6.8 and 6.1.1.4'
H H 0.0000 0.0000 'International Tables Vol C Tables 4.2.6.8 and 6.1.1.4'
N N 0.0061 0.0033 'International Tables Vol C Tables 4.2.6.8 and 6.1.1.4'
O O 0.0106 0.0060 'International Tables Vol C Tables 4.2.6.8 and 6.1.1.4'
S S 0.1246 0.1234 'International Tables Vol C Tables 4.2.6.8 and 6.1.1.4'
Co Co 0.3494 0.9721 'International Tables Vol C Tables 4.2.6.8 and 6.1.1.4'

loop_
_geom_angle_atom_site_label_1
_geom_angle_atom_site_label_2
_geom_angle_atom_site_label_3
_geom_angle
_geom_angle_publ_flag
O1 Co1 O3 94.78(8) yes
O1 Co1 O1W 92.07(8) yes
O3 Co1 O1W 166.26(8) yes
O1 Co1 N1 91.64(7) yes
O3 Co1 N1 100.60(7) yes
O1W Co1 N1 91.08(7) yes
O1 Co1 N2 169.55(7) yes
O3 Co1 N2 87.07(7) yes
O1W Co1 N2 88.34(8) yes
N1 Co1 N2 77.91(7) yes
O1 Co1 S1 80.51(5) yes
O3 Co1 S1 81.51(5) yes
O1W Co1 S1 87.90(5) yes
N1 Co1 S1 172.03(5) yes
N2 Co1 S1 109.95(5) yes
C15 S1 C14 102.50(10) ?
C15 S1 Co1 93.02(8) ?
C14 S1 Co1 91.88(8) ?
C13 O1 Co1 123.0(2) ?
C16 O3 Co1 124.2(2) ?
Co1 O1W H1W1 113(2) ?
Co1 O1W H1W2 114(2) ?
H1W1 O1W H1W2 106(3) ?
C1 N1 C12 118.1(2) ?
C1 N1 Co1 127.4(2) ?
C12 N1 Co1 114.3(2) ?
C10 N2 C11 117.8(2) ?
C10 N2 Co1 129.1(2) ?
C11 N2 Co1 113.1(2) ?
N1 C1 C2 122.4(2) ?
N1 C1 H1 118.8 ?
C2 C1 H1 118.8 ?
C3 C2 C1 119.7(2) ?
C3 C2 H2 120.2 ?
C1 C2 H2 120.2 ?
C2 C3 C4 119.9(2) ?
C2 C3 H3 120.0 ?
C4 C3 H3 120.0 ?
C3 C4 C12 116.8(2) ?
C3 C4 C5 123.9(2) ?
C12 C4 C5 119.3(2) ?
C6 C5 C4 121.0(2) ?
C6 C5 H5 119.5 ?
C4 C5 H5 119.5 ?
C5 C6 C7 121.0(2) ?
C5 C6 H6 119.5 ?
C7 C6 H6 119.5 ?
C11 C7 C8 117.7(2) ?
C11 C7 C6 119.1(2) ?
C8 C7 C6 123.2(2) ?
C9 C8 C7 119.1(2) ?
C9 C8 H8 120.4 ?
C7 C8 H8 120.4 ?
C8 C9 C10 119.4(3) ?
C8 C9 H9 120.3 ?
C10 C9 H9 120.3 ?
N2 C10 C9 123.2(3) ?
N2 C10 H10 118.4 ?
C9 C10 H10 118.4 ?
N2 C11 C7 122.8(2) ?
N2 C11 C12 117.1(2) ?
C7 C11 C12 120.1(2) ?
N1 C12 C4 123.1(2) ?
N1 C12 C11 117.4(2) ?
C4 C12 C11 119.4(2) ?
O2 C13 O1 124.1(2) ?
O2 C13 C14 116.7(2) ?
O1 C13 C14 119.2(2) ?
C13 C14 S1 114.4(2) ?
C13 C14 H14A 108.7 ?
S1 C14 H14A 108.7 ?
C13 C14 H14B 108.7 ?
S1 C14 H14B 108.7 ?
H14A C14 H14B 107.6 ?
C16 C15 S1 115.4(2) ?
C16 C15 H15A 108.4 ?
S1 C15 H15A 108.4 ?
C16 C15 H15B 108.4 ?
S1 C15 H15B 108.4 ?
H15A C15 H15B 107.5 ?
O4 C16 O3 124.0(2) ?
O4 C16 C15 116.5(2) ?
O3 C16 C15 119.5(2) ?

loop_
_geom_bond_atom_site_label_1
_geom_bond_atom_site_label_2
_geom_bond_distance
_geom_bond_publ_flag
Co1 O1 2.033(2) yes
Co1 O3 2.038(2) yes
Co1 O1W 2.084(2) yes
Co1 N1 2.114(2) yes
Co1 N2 2.149(2) yes
Co1 S1 2.5191(7) yes
S1 C15 1.810(3) ?
S1 C14 1.811(2) ?
O1 C13 1.260(3) ?
O2 C13 1.241(3) ?
O3 C16 1.257(3) ?
O4 C16 1.234(3) ?
O1W H1W1 0.840(10) ?
O1W H1W2 0.85(3) ?
N1 C1 1.327(3) ?
N1 C12 1.354(3) ?
N2 C10 1.320(3) ?
N2 C11 1.361(3) ?
C1 C2 1.393(4) ?
C1 H1 0.9300 ?
C2 C3 1.360(4) ?
C2 H2 0.9300 ?
C3 C4 1.398(4) ?
C3 H3 0.9300 ?
C4 C12 1.404(3) ?
C4 C5 1.433(4) ?
C5 C6 1.348(4) ?
C5 H5 0.9300 ?
C6 C7 1.437(4) ?
C6 H6 0.9300 ?
C7 C11 1.396(3) ?
C7 C8 1.407(3) ?
C8 C9 1.361(4) ?
C8 H8 0.9300 ?
C9 C10 1.397(4) ?
C9 H9 0.9300 ?
C10 H10 0.9300 ?
C11 C12 1.437(3) ?
C13 C14 1.523(3) ?
C14 H14A 0.9700 ?
C14 H14B 0.9700 ?
C15 C16 1.528(3) ?
C15 H15A 0.9700 ?
C15 H15B 0.9700 ?

loop_
_geom_hbond_atom_site_label_D
_geom_hbond_atom_site_label_H
_geom_hbond_atom_site_label_A
_geom_hbond_site_symmetry_A
_geom_hbond_distance_DH
_geom_hbond_distance_HA
_geom_hbond_distance_DA
_geom_hbond_angle_DHA
_geom_hbond_publ_flag
O1W H1W1 O2 2_464 0.840(10) 1.930(10) 2.764(3) 170(3) yes
O1W H1W2 O4 1_455 0.85(3) 1.82(3) 2.662(3) 179(3) yes

loop_
_geom_torsion_atom_site_label_1
_geom_torsion_atom_site_label_2
_geom_torsion_atom_site_label_3
_geom_torsion_atom_site_label_4
_geom_torsion
O1 Co1 S1 C15 77.10(10)
O3 Co1 S1 C15 -19.20(10)
O1W Co1 S1 C15 169.50(10)
N2 Co1 S1 C15 -103.00(10)
O1 Co1 S1 C14 -25.60(10)
O3 Co1 S1 C14 -121.90(10)
O1W Co1 S1 C14 66.90(10)
N2 Co1 S1 C14 154.40(10)
O3 Co1 O1 C13 106.6(2)
O1W Co1 O1 C13 -61.4(2)
N1 Co1 O1 C13 -152.6(2)
N2 Co1 O1 C13 -153.5(4)
S1 Co1 O1 C13 26.1(2)
O1 Co1 O3 C16 -61.9(2)
O1W Co1 O3 C16 57.7(4)
N1 Co1 O3 C16 -154.5(2)
N2 Co1 O3 C16 128.4(2)
S1 Co1 O3 C16 17.7(2)
O1 Co1 N1 C1 1.6(2)
O3 Co1 N1 C1 96.8(2)
O1W Co1 N1 C1 -90.5(2)
N2 Co1 N1 C1 -178.5(2)
O1 Co1 N1 C12 176.2(2)
O3 Co1 N1 C12 -88.6(2)
O1W Co1 N1 C12 84.1(2)
N2 Co1 N1 C12 -3.96(18)
O1 Co1 N2 C10 -177.6(4)
O3 Co1 N2 C10 -77.0(2)
O1W Co1 N2 C10 90.0(2)
N1 Co1 N2 C10 -178.5(2)
S1 Co1 N2 C10 2.9(2)
O1 Co1 N2 C11 4.1(5)
O3 Co1 N2 C11 104.7(2)
O1W Co1 N2 C11 -88.3(2)
N1 Co1 N2 C11 3.2(2)
S1 Co1 N2 C11 -175.50(10)
C12 N1 C1 C2 -1.2(4)
Co1 N1 C1 C2 173.2(2)
N1 C1 C2 C3 1.2(4)
C1 C2 C3 C4 0.0(4)
C2 C3 C4 C12 -1.1(4)
C2 C3 C4 C5 179.3(3)
C3 C4 C5 C6 178.6(3)
C12 C4 C5 C6 -1.0(4)
C4 C5 C6 C7 0.5(4)
C5 C6 C7 C11 -0.4(4)
C5 C6 C7 C8 179.7(3)
C11 C7 C8 C9 -0.3(4)
C6 C7 C8 C9 179.6(3)
C7 C8 C9 C10 -1.0(4)
C11 N2 C10 C9 -0.1(4)
Co1 N2 C10 C9 -178.4(2)
C8 C9 C10 N2 1.3(5)
C10 N2 C11 C7 -1.3(4)
Co1 N2 C11 C7 177.2(2)
C10 N2 C11 C12 179.5(2)
Co1 N2 C11 C12 -2.0(2)
C8 C7 C11 N2 1.5(4)
C6 C7 C11 N2 -178.4(2)
C8 C7 C11 C12 -179.3(2)
C6 C7 C11 C12 0.8(3)
C1 N1 C12 C4 0.0(3)
Co1 N1 C12 C4 -175.1(2)
C1 N1 C12 C11 179.4(2)
Co1 N1 C12 C11 4.2(3)
C3 C4 C12 N1 1.1(4)
C5 C4 C12 N1 -179.2(2)
C3 C4 C12 C11 -178.2(2)
C5 C4 C12 C11 1.4(4)
N2 C11 C12 N1 -1.5(3)
C7 C11 C12 N1 179.3(2)
N2 C11 C12 C4 177.9(2)
C7 C11 C12 C4 -1.4(3)
Co1 O1 C13 O2 166.8(2)
Co1 O1 C13 C14 -13.0(3)
O2 C13 C14 S1 163.0(2)
O1 C13 C14 S1 -17.2(3)
C15 S1 C14 C13 -64.6(2)
Co1 S1 C14 C13 28.9(2)
C14 S1 C15 C16 116.0(2)
Co1 S1 C15 C16 23.4(2)
Co1 O3 C16 O4 173.8(2)
Co1 O3 C16 C15 -6.2(3)
S1 C15 C16 O4 163.5(2)
S1 C15 C16 O3 -16.5(3)
